data_4037001
loop_
_publ_author_name
'Xie, Ting'
'Xiao, Yu'
'Zhao, Shuai'
'Hu, Xiu-Qin'
'Xu, Peng-Fei'

_publ_section_title
;
 Catalyst-Free Chemoselective Synthesis of
 3,4-Dihydroquinazoline-2-thiones and 2-Imino[1,3]benzothiazines.
;
_journal_issue 21
_journal_name_full 'The Journal of organic chemistry'
_journal_page_first 10499
_journal_page_last 10505
_journal_paper_doi 10.1021/acs.joc.6b01232
_journal_volume 81
_journal_year 2016
_chemical_formula_moiety 'C22 H17 Cl N2 O S, C2 H6 O S'
_chemical_formula_sum 'C26 H23 Cl2 N0.5 O2 S'
_chemical_formula_weight 477.41
_space_group_crystal_system triclinic
_space_group_IT_number 2
_space_group_name_Hall '-P 1'
_space_group_name_H-M_alt 'P -1'
_atom_sites_solution_hydrogens geom
_atom_sites_solution_primary direct
_atom_sites_solution_secondary difmap
_audit_creation_date 2015-04-29
_audit_creation_method
;
Olex2 1.2
(compiled 2014.11.28 svn.r3106 for OlexSys, GUI svn.r4959)
;
_cell_angle_alpha 95.186(15)
_cell_angle_beta 94.476(12)
_cell_angle_gamma 102.710(14)
_cell_formula_units_Z 2
_cell_length_a 9.5835(13)
_cell_length_b 10.586(2)
_cell_length_c 11.7122(18)
_cell_measurement_reflns_used 1751
_cell_measurement_temperature 293.42(10)
_cell_measurement_theta_max 26.5850
_cell_measurement_theta_min 3.9420
_cell_volume 1148.5(3)
_computing_cell_refinement
;
CrysAlisPro, Agilent Technologies,
Version 1.171.37.33 (release 27-03-2014 CrysAlis171 .NET)
(compiled Mar 27 2014,17:12:48)
;
_computing_data_collection
;
CrysAlisPro, Agilent Technologies,
Version 1.171.37.33 (release 27-03-2014 CrysAlis171 .NET)
(compiled Mar 27 2014,17:12:48)
;
_computing_data_reduction
;
CrysAlisPro, Agilent Technologies,
Version 1.171.37.33 (release 27-03-2014 CrysAlis171 .NET)
(compiled Mar 27 2014,17:12:48)
;
_computing_molecular_graphics 'Olex2 (Dolomanov et al., 2009)'
_computing_publication_material 'Olex2 (Dolomanov et al., 2009)'
_computing_structure_refinement 'ShelXL (Sheldrick, 2008)'
_computing_structure_solution 'ShelXS (Sheldrick, 2008)'
_diffrn_ambient_environment air
_diffrn_ambient_temperature 293.42(10)
_diffrn_detector 'CCD plate'
_diffrn_detector_area_resol_mean 16.0733
_diffrn_detector_type Eos
_diffrn_measured_fraction_theta_full 0.998
_diffrn_measured_fraction_theta_max 0.998
_diffrn_measurement_details
;
#__ type_ start__ end____ width___ exp.time_
  1 omega  -39.00   -9.00   2.0000    4.0000
omega____ theta____ kappa____ phi______ frames
    -      -17.1479   57.0000  150.0000 15

#__ type_ start__ end____ width___ exp.time_
  2 omega   -5.00   25.00   2.0000    4.0000
omega____ theta____ kappa____ phi______ frames
    -       20.5854   77.0000   30.0000 15

#__ type_ start__ end____ width___ exp.time_
  3 omega  -10.00   46.00   2.0000    4.0000
omega____ theta____ kappa____ phi______ frames
    -       20.5854  -38.0000 -120.0000 28

#__ type_ start__ end____ width___ exp.time_
  4 omega  -17.00   57.00   2.0000    4.0000
omega____ theta____ kappa____ phi______ frames
    -       20.5854  -99.0000  -90.0000 37

#__ type_ start__ end____ width___ exp.time_
  5 omega   -6.00   24.00   2.0000    4.0000
omega____ theta____ kappa____ phi______ frames
    -      -17.1479  -99.0000   60.0000 15

#__ type_ start__ end____ width___ exp.time_
  6 omega  -46.00   38.00   2.0000    4.0000
omega____ theta____ kappa____ phi______ frames
    -       20.5854  -57.0000  150.0000 42

#__ type_ start__ end____ width___ exp.time_
  7 omega  -48.00   38.00   2.0000    4.0000
omega____ theta____ kappa____ phi______ frames
    -       20.5854  -57.0000   30.0000 43
;
_diffrn_measurement_device 'four-circle diffractometer'
_diffrn_measurement_device_type 'SuperNova, Dual, Cu at zero, Eos'
_diffrn_measurement_method '\w scans'
_diffrn_orient_matrix_UB_11 -0.0411303000
_diffrn_orient_matrix_UB_12 -0.0383475000
_diffrn_orient_matrix_UB_13 -0.0491204000
_diffrn_orient_matrix_UB_21 0.0184214000
_diffrn_orient_matrix_UB_22 -0.0564627000
_diffrn_orient_matrix_UB_23 0.0191349000
_diffrn_orient_matrix_UB_31 -0.0615189000
_diffrn_orient_matrix_UB_32 -0.0108628000
_diffrn_orient_matrix_UB_33 0.0309327000
_diffrn_radiation_monochromator mirror
_diffrn_radiation_probe x-ray
_diffrn_radiation_type MoK\a
_diffrn_radiation_wavelength 0.71073
_diffrn_reflns_av_R_equivalents 0.0429
_diffrn_reflns_av_unetI/netI 0.0778
_diffrn_reflns_limit_h_max 11
_diffrn_reflns_limit_h_min -11
_diffrn_reflns_limit_k_max 12
_diffrn_reflns_limit_k_min -13
_diffrn_reflns_limit_l_max 14
_diffrn_reflns_limit_l_min -13
_diffrn_reflns_number 7967
_diffrn_reflns_theta_full 25.50
_diffrn_reflns_theta_max 26.02
_diffrn_reflns_theta_min 3.28
_diffrn_source 'SuperNova (Mo) X-ray Source'
_exptl_absorpt_coefficient_mu 0.396
_exptl_absorpt_correction_T_max 1.00000
_exptl_absorpt_correction_T_min 0.67678
_exptl_absorpt_correction_type multi-scan
_exptl_absorpt_process_details
;
CrysAlisPro, Agilent Technologies,
Version 1.171.37.33 (release 27-03-2014 CrysAlis171 .NET)
(compiled Mar 27 2014,17:12:48)
Empirical absorption correction using spherical harmonics,
 implemented in SCALE3 ABSPACK scaling algorithm.
;
_exptl_crystal_colour 'clear light colourless'
_exptl_crystal_colour_lustre clear
_exptl_crystal_colour_modifier light
_exptl_crystal_colour_primary colourless
_exptl_crystal_density_diffrn 1.381
_exptl_crystal_density_method 'not measured'
_exptl_crystal_description block
_exptl_crystal_F_000 497
_exptl_crystal_size_max 0.35
_exptl_crystal_size_mid 0.33
_exptl_crystal_size_min 0.31
_refine_diff_density_max 0.356
_refine_diff_density_min -0.338
_refine_diff_density_rms 0.060
_refine_ls_extinction_method none
_refine_ls_goodness_of_fit_ref 1.048
_refine_ls_hydrogen_treatment constr
_refine_ls_matrix_type full
_refine_ls_number_parameters 282
_refine_ls_number_reflns 4525
_refine_ls_number_restraints 0
_refine_ls_restrained_S_all 1.048
_refine_ls_R_factor_all 0.0970
_refine_ls_R_factor_gt 0.0560
_refine_ls_shift/su_max 0.000
_refine_ls_shift/su_mean 0.000
_refine_ls_structure_factor_coef Fsqd
_refine_ls_weighting_details 'calc w=1/[\s^2^(Fo^2^)+(0.0488P)^2^+0.1631P] where P=(Fo^2^+2Fc^2^)/3'
_refine_ls_weighting_scheme calc
_refine_ls_wR_factor_gt 0.1153
_refine_ls_wR_factor_ref 0.1475
_reflns_number_gt 2847
_reflns_number_total 4525
_reflns_threshold_expression >2sigma(I)
_cod_data_source_file jo6b01232_si_002.cif
_cod_data_source_block zhaoshuai0412
_cod_original_cell_volume 1148.4(3)
_cod_original_formula_sum 'C26 H23 Cl2 N0.50 O2 S'
_cod_database_code 4037001
_reflns_odcompleteness_completeness 99.79
_reflns_odcompleteness_iscentric 1
_reflns_odcompleteness_theta 26.32
_olex2_refinement_description
;
1. Fixed Uiso
 At 1.2 times of:
  All C(H) groups, All C(H,H) groups, All N(H) groups
 At 1.5 times of:
  All C(H,H,H) groups
2.a Ternary CH refined with riding coordinates:
 C9(H9)
2.b Secondary CH2 refined with riding coordinates:
 C8(H8A,H8B)
2.c Aromatic/amide H refined with riding coordinates:
 C1(H1), C2(H2), C3(H3), C4(H4), C5(H5), N12(H12), C15(H15), C16(H16),
 C18(H18), C20(H20), C21(H21), C22(H22), C23(H23), C24(H24)
2.d Idealised Me refined as rotating group:
 C25(H25A,H25B,H25C), C26(H26A,H26B,H26C)
;
_olex2_date_sample_data_collection 2015-04-15
_olex2_submission_special_instructions 'No special instructions were received'

loop_
_space_group_symop_id
_space_group_symop_operation_xyz
1 'x, y, z'
2 '-x, -y, -z'

loop_
_atom_site_label
_atom_site_type_symbol
_atom_site_fract_x
_atom_site_fract_y
_atom_site_fract_z
_atom_site_U_iso_or_equiv
_atom_site_adp_type
_atom_site_occupancy
_atom_site_calc_flag
_atom_site_refinement_flags_posn
S1 S 0.21988(8) 0.70441(9) 0.18818(7) 0.0474(3) Uani 1 d .
Cl2 Cl -0.25836(11) 0.98688(11) 0.57030(8) 0.0698(3) Uani 1 d .
O1 O -0.4958(2) 0.5704(2) 0.1270(2) 0.0619(7) Uani 1 d .
C1 C -0.4064(3) 0.2574(4) 0.1104(3) 0.0487(9) Uani 1 d .
H1 H -0.3150 0.2798 0.0860 0.058 Uiso 1 calc R
C2 C -0.4693(4) 0.1286(4) 0.1182(3) 0.0605(10) Uani 1 d .
H2 H -0.4201 0.0645 0.0989 0.073 Uiso 1 calc R
C3 C -0.6041(4) 0.0940(4) 0.1543(3) 0.0635(11) Uani 1 d .
H3 H -0.6457 0.0071 0.1601 0.076 Uiso 1 calc R
C4 C -0.6772(3) 0.1894(4) 0.1819(3) 0.0601(11) Uani 1 d .
H4 H -0.7688 0.1666 0.2058 0.072 Uiso 1 calc R
C5 C -0.6159(3) 0.3166(4) 0.1743(3) 0.0481(9) Uani 1 d .
H5 H -0.6662 0.3801 0.1931 0.058 Uiso 1 calc R
C6 C -0.4789(3) 0.3533(3) 0.1388(2) 0.0370(7) Uani 1 d .
C7 C -0.4181(3) 0.4942(3) 0.1304(3) 0.0407(8) Uani 1 d .
C8 C -0.2588(3) 0.5388(3) 0.1235(3) 0.0379(7) Uani 1 d .
H8A H -0.2345 0.4954 0.0538 0.045 Uiso 1 calc R
H8B H -0.2083 0.5114 0.1884 0.045 Uiso 1 calc R
C9 C -0.2044(3) 0.6850(3) 0.1233(2) 0.0333(7) Uani 1 d .
H9 H -0.2551 0.7130 0.0577 0.040 Uiso 1 calc R
N10 N -0.0472(2) 0.7140(2) 0.10927(19) 0.0347(6) Uani 1 d .
C11 C 0.0494(3) 0.7133(3) 0.1996(2) 0.0350(7) Uani 1 d .
N12 N -0.0020(2) 0.7208(3) 0.3049(2) 0.0389(6) Uani 1 d .
H12 H 0.0398 0.6921 0.3614 0.047 Uiso 1 calc R
C13 C -0.1216(3) 0.7744(3) 0.3234(2) 0.0368(7) Uani 1 d .
C14 C -0.2245(3) 0.7634(3) 0.2315(2) 0.0332(7) Uani 1 d .
C15 C -0.3380(3) 0.8246(3) 0.2449(3) 0.0410(8) Uani 1 d .
H15 H -0.4069 0.8196 0.1831 0.049 Uiso 1 calc R
C16 C -0.3492(3) 0.8922(3) 0.3484(3) 0.0487(9) Uani 1 d .
H16 H -0.4253 0.9325 0.3570 0.058 Uiso 1 calc R
C17 C -0.2458(3) 0.8995(3) 0.4394(3) 0.0452(8) Uani 1 d .
C18 C -0.1306(3) 0.8416(3) 0.4288(3) 0.0443(8) Uani 1 d .
H18 H -0.0613 0.8475 0.4905 0.053 Uiso 1 calc R
C19 C -0.0024(3) 0.7402(3) -0.0021(2) 0.0339(7) Uani 1 d .
C20 C 0.0655(3) 0.8648(3) -0.0177(3) 0.0449(8) Uani 1 d .
H20 H 0.0873 0.9292 0.0446 0.054 Uiso 1 calc R
C21 C 0.1014(4) 0.8950(4) -0.1254(4) 0.0614(11) Uani 1 d .
H21 H 0.1474 0.9797 -0.1355 0.074 Uiso 1 calc R
C22 C 0.0041(3) 0.6756(4) -0.2013(3) 0.0584(10) Uani 1 d .
H22 H -0.0155 0.6109 -0.2634 0.070 Uiso 1 calc R
C23 C 0.0692(4) 0.8000(5) -0.2177(3) 0.0648(12) Uani 1 d .
H23 H 0.0916 0.8203 -0.2907 0.078 Uiso 1 calc R
C24 C -0.0334(3) 0.6439(3) -0.0934(3) 0.0421(8) Uani 1 d .
H24 H -0.0787 0.5591 -0.0831 0.051 Uiso 1 calc R
S2 S -0.23519(10) 0.38510(12) 0.43342(8) 0.0648(3) Uani 1 d .
O2 O -0.1157(2) 0.3313(3) 0.4828(2) 0.0703(8) Uani 1 d .
C25 C -0.2527(5) 0.5109(5) 0.5359(4) 0.0954(15) Uani 1 d .
H25A H -0.2682 0.4772 0.6085 0.143 Uiso 1 calc GR
H25B H -0.3330 0.5454 0.5106 0.143 Uiso 1 calc GR
H25C H -0.1665 0.5788 0.5449 0.143 Uiso 1 calc GR
C26 C -0.3941(4) 0.2721(5) 0.4525(5) 0.1041(17) Uani 1 d .
H26A H -0.3962 0.1900 0.4093 0.156 Uiso 1 calc GR
H26B H -0.4759 0.3039 0.4257 0.156 Uiso 1 calc GR
H26C H -0.3970 0.2608 0.5327 0.156 Uiso 1 calc GR

loop_
_atom_site_aniso_label
_atom_site_aniso_U_11
_atom_site_aniso_U_22
_atom_site_aniso_U_33
_atom_site_aniso_U_23
_atom_site_aniso_U_13
_atom_site_aniso_U_12
S1 0.0319(4) 0.0540(6) 0.0564(5) 0.0035(4) 0.0048(4) 0.0111(4)
Cl2 0.0814(7) 0.0713(8) 0.0579(6) -0.0105(5) 0.0248(5) 0.0208(6)
O1 0.0354(12) 0.0510(17) 0.100(2) 0.0045(14) 0.0035(12) 0.0132(12)
C1 0.0324(16) 0.047(2) 0.066(2) 0.0082(17) 0.0092(15) 0.0048(16)
C2 0.046(2) 0.042(3) 0.090(3) 0.008(2) 0.0054(19) 0.0035(18)
C3 0.050(2) 0.050(3) 0.082(3) 0.024(2) -0.0015(19) -0.0112(19)
C4 0.0324(17) 0.073(3) 0.072(3) 0.023(2) 0.0084(16) -0.0012(19)
C5 0.0319(16) 0.058(3) 0.053(2) 0.0072(17) 0.0050(14) 0.0071(17)
C6 0.0297(15) 0.044(2) 0.0355(17) 0.0058(14) 0.0002(12) 0.0046(14)
C7 0.0283(15) 0.050(2) 0.0435(18) 0.0015(15) 0.0000(13) 0.0109(15)
C8 0.0299(15) 0.038(2) 0.0446(18) 0.0040(14) 0.0050(13) 0.0049(14)
C9 0.0259(14) 0.038(2) 0.0361(16) 0.0078(13) 0.0015(12) 0.0060(13)
N10 0.0280(12) 0.0412(17) 0.0350(14) 0.0062(11) 0.0065(10) 0.0065(11)
C11 0.0343(15) 0.0303(19) 0.0397(17) 0.0028(13) 0.0047(13) 0.0058(14)
N12 0.0376(13) 0.0478(18) 0.0343(14) 0.0051(12) 0.0003(11) 0.0168(13)
C13 0.0345(15) 0.038(2) 0.0392(17) 0.0086(14) 0.0097(13) 0.0077(14)
C14 0.0316(15) 0.0303(19) 0.0379(17) 0.0078(13) 0.0070(12) 0.0046(13)
C15 0.0375(16) 0.041(2) 0.0482(19) 0.0107(15) 0.0101(14) 0.0118(15)
C16 0.0461(19) 0.042(2) 0.064(2) 0.0091(17) 0.0221(17) 0.0173(16)
C17 0.0510(19) 0.038(2) 0.047(2) 0.0018(15) 0.0184(16) 0.0067(16)
C18 0.0458(18) 0.049(2) 0.0360(18) 0.0052(15) 0.0058(14) 0.0050(16)
C19 0.0287(14) 0.037(2) 0.0383(17) 0.0076(14) 0.0076(12) 0.0089(14)
C20 0.0440(17) 0.037(2) 0.057(2) 0.0063(16) 0.0167(15) 0.0115(16)
C21 0.059(2) 0.055(3) 0.083(3) 0.033(2) 0.033(2) 0.020(2)
C22 0.051(2) 0.088(3) 0.041(2) -0.0004(19) 0.0084(16) 0.028(2)
C23 0.059(2) 0.097(4) 0.055(2) 0.035(2) 0.0249(19) 0.037(2)
C24 0.0374(16) 0.045(2) 0.0431(19) -0.0009(15) 0.0037(14) 0.0099(15)
S2 0.0636(6) 0.0874(9) 0.0487(6) 0.0180(5) 0.0016(4) 0.0260(6)
O2 0.0626(15) 0.105(3) 0.0534(15) 0.0195(15) 0.0028(12) 0.0367(16)
C25 0.092(3) 0.083(4) 0.110(4) -0.007(3) 0.005(3) 0.026(3)
C26 0.068(3) 0.085(4) 0.144(5) 0.014(3) -0.019(3) -0.003(3)

loop_
_atom_type_symbol
_atom_type_description
_atom_type_scat_dispersion_real
_atom_type_scat_dispersion_imag
_atom_type_scat_source
C C 0.0033 0.0016 'International Tables Vol C Tables 4.2.6.8 and 6.1.1.4'
H H 0.0000 0.0000 'International Tables Vol C Tables 4.2.6.8 and 6.1.1.4'
Cl Cl 0.1484 0.1585 'International Tables Vol C Tables 4.2.6.8 and 6.1.1.4'
O O 0.0106 0.0060 'International Tables Vol C Tables 4.2.6.8 and 6.1.1.4'
S S 0.1246 0.1234 'International Tables Vol C Tables 4.2.6.8 and 6.1.1.4'
N N 0.0061 0.0033 'International Tables Vol C Tables 4.2.6.8 and 6.1.1.4'

loop_
_geom_angle_atom_site_label_1
_geom_angle_atom_site_label_2
_geom_angle_atom_site_label_3
_geom_angle
C2 C1 H1 119.9
C2 C1 C6 120.1(3)
C6 C1 H1 119.9
C1 C2 H2 119.7
C3 C2 C1 120.6(4)
C3 C2 H2 119.7
C2 C3 H3 120.3
C2 C3 C4 119.4(4)
C4 C3 H3 120.3
C3 C4 H4 119.9
C5 C4 C3 120.3(3)
C5 C4 H4 119.9
C4 C5 H5 119.5
C4 C5 C6 121.0(3)
C6 C5 H5 119.5
C1 C6 C5 118.6(3)
C1 C6 C7 122.8(3)
C5 C6 C7 118.6(3)
O1 C7 C6 120.6(3)
O1 C7 C8 120.9(3)
C6 C7 C8 118.5(3)
C7 C8 H8A 108.5
C7 C8 H8B 108.5
C7 C8 C9 115.0(2)
H8A C8 H8B 107.5
C9 C8 H8A 108.5
C9 C8 H8B 108.5
C8 C9 H9 108.7
N10 C9 C8 109.1(2)
N10 C9 H9 108.7
N10 C9 C14 107.6(2)
C14 C9 C8 113.9(2)
C14 C9 H9 108.7
C11 N10 C9 120.2(2)
C11 N10 C19 121.3(2)
C19 N10 C9 118.5(2)
N10 C11 S1 124.4(2)
N10 C11 N12 114.8(2)
N12 C11 S1 120.7(2)
C11 N12 H12 119.1
C11 N12 C13 121.8(2)
C13 N12 H12 119.1
C14 C13 N12 117.6(3)
C14 C13 C18 121.7(3)
C18 C13 N12 120.6(3)
C13 C14 C9 116.4(2)
C13 C14 C15 118.8(3)
C15 C14 C9 124.8(3)
C14 C15 H15 119.7
C16 C15 C14 120.7(3)
C16 C15 H15 119.7
C15 C16 H16 120.4
C15 C16 C17 119.1(3)
C17 C16 H16 120.4
C16 C17 Cl2 119.3(2)
C16 C17 C18 121.7(3)
C18 C17 Cl2 119.0(3)
C13 C18 H18 121.0
C17 C18 C13 117.9(3)
C17 C18 H18 121.0
C20 C19 N10 118.9(3)
C20 C19 C24 120.3(3)
C24 C19 N10 120.8(3)
C19 C20 H20 119.8
C19 C20 C21 120.3(3)
C21 C20 H20 119.8
C20 C21 H21 120.0
C23 C21 C20 120.0(4)
C23 C21 H21 120.0
C23 C22 H22 119.4
C23 C22 C24 121.1(4)
C24 C22 H22 119.4
C21 C23 H23 120.3
C22 C23 C21 119.5(3)
C22 C23 H23 120.3
C19 C24 C22 118.8(3)
C19 C24 H24 120.6
C22 C24 H24 120.6
O2 S2 C25 106.01(19)
O2 S2 C26 105.52(19)
C25 S2 C26 97.8(2)
S2 C25 H25A 109.5
S2 C25 H25B 109.5
S2 C25 H25C 109.5
H25A C25 H25B 109.5
H25A C25 H25C 109.5
H25B C25 H25C 109.5
S2 C26 H26A 109.5
S2 C26 H26B 109.5
S2 C26 H26C 109.5
H26A C26 H26B 109.5
H26A C26 H26C 109.5
H26B C26 H26C 109.5

loop_
_geom_bond_atom_site_label_1
_geom_bond_atom_site_label_2
_geom_bond_distance
S1 C11 1.671(3)
Cl2 C17 1.744(3)
O1 C7 1.214(3)
C1 H1 0.9300
C1 C2 1.379(5)
C1 C6 1.382(4)
C2 H2 0.9300
C2 C3 1.373(4)
C3 H3 0.9300
C3 C4 1.379(5)
C4 H4 0.9300
C4 C5 1.360(5)
C5 H5 0.9300
C5 C6 1.391(4)
C6 C7 1.492(4)
C7 C8 1.507(4)
C8 H8A 0.9700
C8 H8B 0.9700
C8 C9 1.520(4)
C9 H9 0.9800
C9 N10 1.496(3)
C9 C14 1.500(4)
N10 C11 1.352(3)
N10 C19 1.437(3)
C11 N12 1.365(3)
N12 H12 0.8600
N12 C13 1.409(3)
C13 C14 1.380(4)
C13 C18 1.386(4)
C14 C15 1.395(4)
C15 H15 0.9300
C15 C16 1.375(4)
C16 H16 0.9300
C16 C17 1.383(4)
C17 C18 1.384(4)
C18 H18 0.9300
C19 C20 1.371(4)
C19 C24 1.375(4)
C20 H20 0.9300
C20 C21 1.380(4)
C21 H21 0.9300
C21 C23 1.375(6)
C22 H22 0.9300
C22 C23 1.365(5)
C22 C24 1.390(4)
C23 H23 0.9300
C24 H24 0.9300
S2 O2 1.488(2)
S2 C25 1.756(5)
S2 C26 1.761(5)
C25 H25A 0.9600
C25 H25B 0.9600
C25 H25C 0.9600
C26 H26A 0.9600
C26 H26B 0.9600
C26 H26C 0.9600

loop_
_geom_torsion_atom_site_label_1
_geom_torsion_atom_site_label_2
_geom_torsion_atom_site_label_3
_geom_torsion_atom_site_label_4
_geom_torsion
S1 C11 N12 C13 156.6(2)
Cl2 C17 C18 C13 -178.9(2)
O1 C7 C8 C9 5.3(4)
C1 C2 C3 C4 0.6(6)
C1 C6 C7 O1 161.0(3)
C1 C6 C7 C8 -17.6(4)
C2 C1 C6 C5 -0.4(5)
C2 C1 C6 C7 -178.9(3)
C2 C3 C4 C5 -0.5(6)
C3 C4 C5 C6 0.0(5)
C4 C5 C6 C1 0.5(5)
C4 C5 C6 C7 179.1(3)
C5 C6 C7 O1 -17.5(4)
C5 C6 C7 C8 163.9(3)
C6 C1 C2 C3 -0.1(5)
C6 C7 C8 C9 -176.0(2)
C7 C8 C9 N10 -176.7(2)
C7 C8 C9 C14 63.0(3)
C8 C9 N10 C11 -77.1(3)
C8 C9 N10 C19 101.9(3)
C8 C9 C14 C13 82.3(3)
C8 C9 C14 C15 -97.7(3)
C9 N10 C11 S1 162.9(2)
C9 N10 C11 N12 -17.2(4)
C9 N10 C19 C20 109.1(3)
C9 N10 C19 C24 -67.6(3)
C9 C14 C15 C16 178.5(3)
N10 C9 C14 C13 -38.7(3)
N10 C9 C14 C15 141.3(3)
N10 C11 N12 C13 -23.3(4)
N10 C19 C20 C21 -175.7(2)
N10 C19 C24 C22 176.0(2)
C11 N10 C19 C20 -72.0(4)
C11 N10 C19 C24 111.4(3)
C11 N12 C13 C14 29.8(4)
C11 N12 C13 C18 -146.9(3)
N12 C13 C14 C9 5.0(4)
N12 C13 C14 C15 -175.0(3)
N12 C13 C18 C17 175.8(3)
C13 C14 C15 C16 -1.5(4)
C14 C9 N10 C11 46.9(3)
C14 C9 N10 C19 -134.1(3)
C14 C13 C18 C17 -0.8(4)
C14 C15 C16 C17 0.3(5)
C15 C16 C17 Cl2 179.2(2)
C15 C16 C17 C18 0.6(5)
C16 C17 C18 C13 -0.3(5)
C18 C13 C14 C9 -178.3(3)
C18 C13 C14 C15 1.7(4)
C19 N10 C11 S1 -16.0(4)
C19 N10 C11 N12 163.8(3)
C19 C20 C21 C23 0.0(5)
C20 C19 C24 C22 -0.5(4)
C20 C21 C23 C22 -1.2(5)
C23 C22 C24 C19 -0.7(4)
C24 C19 C20 C21 0.9(4)
C24 C22 C23 C21 1.6(5)
